data_4026549
loop_
_publ_author_name
'Katerina Kogan'
'Silvio E. Biali'

_publ_section_title
;
 Conformationally Restricted Calix[8]arenes Substituted at All Methylene
 Bridges
;
_journal_name_full 'Journal of Organic Chemistry'
_journal_page_first 7240
_journal_page_last 7244
_journal_paper_doi 10.1021/jo2009643
_journal_volume 76
_journal_year 2011
_chemical_formula_moiety 'C168 H208 O8, 5(C8 H10)'
_chemical_formula_sum 'C208 H258 O8'
_chemical_formula_weight 2886.14
_chemical_name_systematic
;
 ?
;
_space_group_IT_number 15
_symmetry_cell_setting monoclinic
_symmetry_space_group_name_Hall '-C 2yc'
_symmetry_space_group_name_H-M 'C 1 2/c 1'
_atom_sites_solution_hydrogens geom
_atom_sites_solution_primary direct
_atom_sites_solution_secondary difmap
_audit_creation_method SHELXL-97
_cell_angle_alpha 90.00
_cell_angle_beta 91.265(4)
_cell_angle_gamma 90.00
_cell_formula_units_Z 4
_cell_length_a 33.177(8)
_cell_length_b 25.438(6)
_cell_length_c 23.549(5)
_cell_measurement_temperature 173(2)
_cell_volume 19869(8)
_computing_cell_refinement 'Bruker SMART'
_computing_data_collection 'Bruker SMART'
_computing_data_reduction 'Bruker SAINT'
_computing_molecular_graphics 'Bruker SHELXTL'
_computing_publication_material 'Bruker SHELXTL'
_computing_structure_refinement 'SHELXL-97 (Sheldrick, 1997)'
_computing_structure_solution 'SHELXS-97 (Sheldrick, 1990)'
_diffrn_ambient_temperature 173(2)
_diffrn_measured_fraction_theta_full 0.960
_diffrn_measured_fraction_theta_max 0.960
_diffrn_measurement_device_type 'CCD area detector'
_diffrn_measurement_method 'phi and omega scans'
_diffrn_radiation_monochromator graphite
_diffrn_radiation_source 'fine-focus sealed tube'
_diffrn_radiation_type MoK\a
_diffrn_radiation_wavelength 0.71073
_diffrn_reflns_av_R_equivalents 0.1613
_diffrn_reflns_av_sigmaI/netI 0.1666
_diffrn_reflns_limit_h_max 43
_diffrn_reflns_limit_h_min -43
_diffrn_reflns_limit_k_max 32
_diffrn_reflns_limit_k_min -32
_diffrn_reflns_limit_l_max 30
_diffrn_reflns_limit_l_min -30
_diffrn_reflns_number 98334
_diffrn_reflns_theta_full 28.15
_diffrn_reflns_theta_max 28.15
_diffrn_reflns_theta_min 2.01
_exptl_absorpt_coefficient_mu 0.057
_exptl_absorpt_correction_type none
_exptl_crystal_colour colorless
_exptl_crystal_density_diffrn 0.965
_exptl_crystal_description plate
_exptl_crystal_F_000 6280
_exptl_crystal_size_max 0.52
_exptl_crystal_size_mid 0.50
_exptl_crystal_size_min 0.15
_refine_diff_density_max 2.183
_refine_diff_density_min -0.421
_refine_diff_density_rms 0.108
_refine_ls_extinction_coef 0.0018(2)
_refine_ls_extinction_expression Fc^*^=kFc[1+0.001xFc^2^\l^3^/sin(2\q)]^-1/4^
_refine_ls_extinction_method SHELXL
_refine_ls_goodness_of_fit_ref 1.063
_refine_ls_hydrogen_treatment constr
_refine_ls_matrix_type full
_refine_ls_number_parameters 1073
_refine_ls_number_reflns 23390
_refine_ls_number_restraints 0
_refine_ls_restrained_S_all 1.063
_refine_ls_R_factor_all 0.2710
_refine_ls_R_factor_gt 0.1273
_refine_ls_shift/su_max 0.003
_refine_ls_shift/su_mean 0.000
_refine_ls_structure_factor_coef Fsqd
_refine_ls_weighting_details 'calc w=1/[\s^2^(Fo^2^)+(0.2000P)^2^+0.0000P] where P=(Fo^2^+2Fc^2^)/3'
_refine_ls_weighting_scheme calc
_refine_ls_wR_factor_gt 0.3232
_refine_ls_wR_factor_ref 0.4101
_reflns_number_gt 8354
_reflns_number_total 23390
_reflns_threshold_expression >2sigma(I)
_cod_data_source_file jo2009643_si_001_3.cif
_cod_data_source_block katya24m
_cod_original_cell_volume 19870(8)
_cod_database_code 4026549

loop_
_symmetry_equiv_pos_as_xyz
'x, y, z'
'-x, y, -z+1/2'
'x+1/2, y+1/2, z'
'-x+1/2, y+1/2, -z+1/2'
'-x, -y, -z'
'x, -y, z-1/2'
'-x+1/2, -y+1/2, -z'
'x+1/2, -y+1/2, z-1/2'

loop_
_atom_site_label
_atom_site_type_symbol
_atom_site_fract_x
_atom_site_fract_y
_atom_site_fract_z
_atom_site_U_iso_or_equiv
_atom_site_adp_type
_atom_site_occupancy
_atom_site_symmetry_multiplicity
_atom_site_calc_flag
_atom_site_refinement_flags
C1 C 0.48105(13) 0.67438(18) 0.50587(17) 0.0371(10) Uani 1 1 d .
C2 C 0.44920(12) 0.65521(18) 0.47241(18) 0.0378(10) Uani 1 1 d .
C3 C 0.45848(13) 0.62560(19) 0.42469(17) 0.0408(11) Uani 1 1 d .
H3 H 0.4369 0.6132 0.4011 0.049 Uiso 1 1 calc R
C4 C 0.49761(13) 0.61331(18) 0.40999(17) 0.0378(10) Uani 1 1 d .
C5 C 0.52867(13) 0.63347(18) 0.44477(17) 0.0391(11) Uani 1 1 d .
H5 H 0.5558 0.6258 0.4355 0.047 Uiso 1 1 calc R
C6 C 0.52149(12) 0.66420(17) 0.49222(16) 0.0352(10) Uani 1 1 d .
C7 C 0.55583(12) 0.69131(19) 0.52512(16) 0.0356(10) Uani 1 1 d .
H7 H 0.5469 0.7286 0.5296 0.043 Uiso 1 1 calc R
C8 C 0.59854(13) 0.73503(19) 0.45093(18) 0.0392(11) Uani 1 1 d .
C9 C 0.59376(12) 0.69409(19) 0.48970(17) 0.0379(10) Uani 1 1 d .
C10 C 0.62263(13) 0.65436(19) 0.49119(18) 0.0425(11) Uani 1 1 d .
H10 H 0.6205 0.6275 0.5189 0.051 Uiso 1 1 calc R
C11 C 0.65454(13) 0.65245(19) 0.45352(18) 0.0405(11) Uani 1 1 d .
C12 C 0.65802(12) 0.69379(19) 0.41600(18) 0.0406(11) Uani 1 1 d .
H12 H 0.6792 0.6929 0.3895 0.049 Uiso 1 1 calc R
C13 C 0.63192(13) 0.73692(19) 0.41506(17) 0.0395(11) Uani 1 1 d .
C14 C 0.63765(13) 0.78548(19) 0.37839(18) 0.0426(11) Uani 1 1 d .
H14 H 0.6111 0.7912 0.3584 0.051 Uiso 1 1 calc R
C15 C 0.65514(13) 0.77107(18) 0.27497(19) 0.0405(11) Uani 1 1 d .
C16 C 0.66830(13) 0.77839(19) 0.33091(18) 0.0415(11) Uani 1 1 d .
C17 C 0.70948(13) 0.78383(19) 0.34160(19) 0.0457(12) Uani 1 1 d .
H17 H 0.7186 0.7896 0.3796 0.055 Uiso 1 1 calc R
C18 C 0.73809(13) 0.78129(19) 0.29906(18) 0.0435(11) Uani 1 1 d .
C19 C 0.72311(13) 0.77610(19) 0.24347(18) 0.0422(11) Uani 1 1 d .
H19 H 0.7418 0.7755 0.2135 0.051 Uiso 1 1 calc R
C20 C 0.68228(13) 0.77173(18) 0.22972(17) 0.0385(10) Uani 1 1 d .
C21 C 0.66581(13) 0.77228(19) 0.16890(17) 0.0394(11) Uani 1 1 d .
H21 H 0.6394 0.7910 0.1710 0.047 Uiso 1 1 calc R
C22 C 0.62884(12) 0.71649(18) 0.09689(18) 0.0367(10) Uani 1 1 d .
C23 C 0.65534(12) 0.71879(18) 0.14429(17) 0.0365(10) Uani 1 1 d .
C24 C 0.67111(13) 0.67192(19) 0.16407(19) 0.0430(11) Uani 1 1 d .
H24 H 0.6871 0.6723 0.1981 0.052 Uiso 1 1 calc R
C25 C 0.66475(14) 0.6237(2) 0.1365(2) 0.0462(12) Uani 1 1 d .
C26 C 0.64126(13) 0.62467(18) 0.08710(19) 0.0410(11) Uani 1 1 d .
H26 H 0.6379 0.5930 0.0661 0.049 Uiso 1 1 calc R
C27 C 0.62231(12) 0.67034(18) 0.06696(17) 0.0362(10) Uani 1 1 d .
C28 C 0.59449(12) 0.67042(19) 0.01398(17) 0.0378(10) Uani 1 1 d .
H28 H 0.5931 0.7080 0.0015 0.045 Uiso 1 1 calc R
C29 C 0.46578(14) 0.6864(2) 0.60462(18) 0.0519(13) Uani 1 1 d .
H29A H 0.4552 0.6507 0.5994 0.078 Uiso 1 1 calc R
H29B H 0.4460 0.7079 0.6244 0.078 Uiso 1 1 calc R
H29C H 0.4909 0.6850 0.6272 0.078 Uiso 1 1 calc R
C30 C 0.50807(13) 0.5813(2) 0.35798(18) 0.0454(12) Uani 1 1 d .
C31 C 0.47033(16) 0.5585(2) 0.3281(2) 0.0576(14) Uani 1 1 d .
H31A H 0.4556 0.5366 0.3548 0.086 Uiso 1 1 calc R
H31B H 0.4784 0.5371 0.2957 0.086 Uiso 1 1 calc R
H31C H 0.4530 0.5873 0.3147 0.086 Uiso 1 1 calc R
C32 C 0.5301(2) 0.6164(3) 0.3176(2) 0.089(2) Uani 1 1 d .
H32A H 0.5131 0.6466 0.3075 0.134 Uiso 1 1 calc R
H32B H 0.5363 0.5966 0.2831 0.134 Uiso 1 1 calc R
H32C H 0.5552 0.6287 0.3358 0.134 Uiso 1 1 calc R
C33 C 0.5343(2) 0.5341(3) 0.3756(3) 0.0827(19) Uani 1 1 d .
H33A H 0.5590 0.5467 0.3947 0.124 Uiso 1 1 calc R
H33B H 0.5413 0.5139 0.3418 0.124 Uiso 1 1 calc R
H33C H 0.5194 0.5117 0.4016 0.124 Uiso 1 1 calc R
C34 C 0.56390(12) 0.6713(2) 0.58591(18) 0.0401(11) Uani 1 1 d .
C35 C 0.56013(14) 0.6187(2) 0.60292(18) 0.0479(12) Uani 1 1 d .
C36 C 0.56424(16) 0.6059(3) 0.6607(2) 0.0652(16) Uani 1 1 d .
H36 H 0.5616 0.5703 0.6720 0.078 Uiso 1 1 calc R
C37 C 0.57210(18) 0.6442(3) 0.7019(2) 0.0735(19) Uani 1 1 d .
C38 C 0.57780(16) 0.6944(3) 0.6843(2) 0.0706(18) Uani 1 1 d .
H38 H 0.5844 0.7203 0.7120 0.085 Uiso 1 1 calc R
C39 C 0.57442(14) 0.7100(2) 0.6274(2) 0.0502(13) Uani 1 1 d .
C40 C 0.55089(16) 0.5734(2) 0.5639(2) 0.0551(13) Uani 1 1 d .
H40A H 0.5217 0.5716 0.5565 0.083 Uiso 1 1 calc R
H40B H 0.5601 0.5406 0.5818 0.083 Uiso 1 1 calc R
H40C H 0.5648 0.5784 0.5281 0.083 Uiso 1 1 calc R
C41 C 0.5751(3) 0.6295(4) 0.7646(2) 0.129(3) Uani 1 1 d .
H41A H 0.5480 0.6279 0.7803 0.194 Uiso 1 1 calc R
H41B H 0.5911 0.6560 0.7852 0.194 Uiso 1 1 calc R
H41C H 0.5881 0.5951 0.7687 0.194 Uiso 1 1 calc R
C42 C 0.58140(18) 0.7662(2) 0.6115(3) 0.0724(17) Uani 1 1 d .
H42A H 0.5896 0.7862 0.6454 0.109 Uiso 1 1 calc R
H42B H 0.5565 0.7811 0.5952 0.109 Uiso 1 1 calc R
H42C H 0.6027 0.7680 0.5834 0.109 Uiso 1 1 calc R
C43 C 0.53877(15) 0.7729(2) 0.4100(2) 0.0592(14) Uani 1 1 d .
H43A H 0.5492 0.7635 0.3728 0.089 Uiso 1 1 calc R
H43B H 0.5246 0.8067 0.4073 0.089 Uiso 1 1 calc R
H43C H 0.5200 0.7457 0.4224 0.089 Uiso 1 1 calc R
C44 C 0.68391(14) 0.6065(2) 0.4535(2) 0.0511(13) Uani 1 1 d .
C45 C 0.6729(4) 0.5630(4) 0.4942(6) 0.079(3) Uani 0.60 1 d P
H45A H 0.6449 0.5523 0.4868 0.118 Uiso 0.60 1 calc PR
H45B H 0.6758 0.5758 0.5333 0.118 Uiso 0.60 1 calc PR
H45C H 0.6908 0.5329 0.4887 0.118 Uiso 0.60 1 calc PR
C46 C 0.6808(4) 0.5796(5) 0.3925(4) 0.084(3) Uani 0.60 1 d P
H46A H 0.7019 0.5530 0.3893 0.126 Uiso 0.60 1 calc PR
H46B H 0.6842 0.6064 0.3630 0.126 Uiso 0.60 1 calc PR
H46C H 0.6543 0.5630 0.3875 0.126 Uiso 0.60 1 calc PR
C47 C 0.7257(3) 0.6253(5) 0.4616(6) 0.090(4) Uani 0.60 1 d P
H47A H 0.7441 0.5952 0.4625 0.136 Uiso 0.60 1 calc PR
H47B H 0.7281 0.6446 0.4975 0.136 Uiso 0.60 1 calc PR
H47C H 0.7326 0.6486 0.4301 0.136 Uiso 0.60 1 calc PR
C45A C 0.6626(5) 0.5568(6) 0.4449(9) 0.081(5) Uani 0.40 1 d P
H45D H 0.6822 0.5285 0.4396 0.122 Uiso 0.40 1 calc PR
H45E H 0.6449 0.5594 0.4112 0.122 Uiso 0.40 1 calc PR
H45F H 0.6464 0.5491 0.4783 0.122 Uiso 0.40 1 calc PR
C46A C 0.7175(4) 0.6116(7) 0.4101(6) 0.065(4) Uani 0.40 1 d P
H46D H 0.7372 0.5833 0.4161 0.097 Uiso 0.40 1 calc PR
H46E H 0.7310 0.6457 0.4147 0.097 Uiso 0.40 1 calc PR
H46F H 0.7059 0.6089 0.3716 0.097 Uiso 0.40 1 calc PR
C47A C 0.7087(4) 0.6068(7) 0.5167(6) 0.070(4) Uani 0.40 1 d P
H47D H 0.6893 0.6053 0.5474 0.104 Uiso 0.40 1 calc PR
H47E H 0.7247 0.6390 0.5203 0.104 Uiso 0.40 1 calc PR
H47F H 0.7266 0.5762 0.5191 0.104 Uiso 0.40 1 calc PR
C48 C 0.64588(14) 0.8365(2) 0.4121(2) 0.0480(12) Uani 1 1 d .
C49 C 0.66779(16) 0.8388(2) 0.4632(2) 0.0552(14) Uani 1 1 d .
C50 C 0.6729(2) 0.8876(3) 0.4888(3) 0.0806(19) Uani 1 1 d .
H50 H 0.6874 0.8887 0.5241 0.097 Uiso 1 1 calc R
C51 C 0.6590(2) 0.9335(3) 0.4673(4) 0.097(2) Uani 1 1 d .
C52 C 0.6373(2) 0.9305(3) 0.4164(4) 0.089(2) Uani 1 1 d .
H52 H 0.6270 0.9620 0.3998 0.106 Uiso 1 1 calc R
C53 C 0.63017(17) 0.8832(2) 0.3890(2) 0.0604(15) Uani 1 1 d .
C54 C 0.68630(18) 0.7923(3) 0.4947(2) 0.0705(17) Uani 1 1 d .
H54A H 0.6648 0.7705 0.5102 0.106 Uiso 1 1 calc R
H54B H 0.7038 0.8051 0.5258 0.106 Uiso 1 1 calc R
H54C H 0.7022 0.7713 0.4684 0.106 Uiso 1 1 calc R
C55 C 0.6654(3) 0.9861(3) 0.4983(5) 0.161(4) Uani 1 1 d .
H55A H 0.6829 0.9807 0.5319 0.241 Uiso 1 1 calc R
H55B H 0.6393 1.0000 0.5100 0.241 Uiso 1 1 calc R
H55C H 0.6781 1.0112 0.4727 0.241 Uiso 1 1 calc R
C56 C 0.6048(2) 0.8831(2) 0.3345(3) 0.0774(18) Uani 1 1 d .
H56A H 0.5953 0.9189 0.3264 0.116 Uiso 1 1 calc R
H56B H 0.5816 0.8598 0.3389 0.116 Uiso 1 1 calc R
H56C H 0.6211 0.8706 0.3030 0.116 Uiso 1 1 calc R
C57 C 0.59807(16) 0.7151(2) 0.2693(2) 0.0636(16) Uani 1 1 d .
H57A H 0.6110 0.6909 0.2429 0.095 Uiso 1 1 calc R
H57B H 0.5689 0.7154 0.2617 0.095 Uiso 1 1 calc R
H57C H 0.6034 0.7034 0.3084 0.095 Uiso 1 1 calc R
C58 C 0.78285(14) 0.7841(2) 0.3132(2) 0.0582(15) Uani 1 1 d .
C59 C 0.7911(2) 0.8249(7) 0.3559(6) 0.267(10) Uani 1 1 d .
H59A H 0.8195 0.8231 0.3681 0.400 Uiso 1 1 d R
H59B H 0.7740 0.8192 0.3887 0.400 Uiso 1 1 d R
H59C H 0.7854 0.8595 0.3394 0.400 Uiso 1 1 d R
C60 C 0.7952(2) 0.7352(6) 0.3406(7) 0.253(10) Uani 1 1 d .
H60A H 0.8245 0.7316 0.3392 0.380 Uiso 1 1 calc R
H60B H 0.7824 0.7055 0.3208 0.380 Uiso 1 1 calc R
H60C H 0.7869 0.7355 0.3803 0.380 Uiso 1 1 calc R
C61 C 0.80722(19) 0.7914(6) 0.2635(3) 0.195(7) Uani 1 1 d .
H61A H 0.8356 0.7850 0.2736 0.292 Uiso 1 1 calc R
H61B H 0.8040 0.8275 0.2496 0.292 Uiso 1 1 calc R
H61C H 0.7985 0.7667 0.2338 0.292 Uiso 1 1 calc R
C62 C 0.69157(13) 0.8070(2) 0.12988(18) 0.0430(11) Uani 1 1 d .
C63 C 0.68302(15) 0.8619(2) 0.1308(2) 0.0522(13) Uani 1 1 d .
C64 C 0.70592(17) 0.8956(2) 0.0983(2) 0.0650(16) Uani 1 1 d .
H64 H 0.7005 0.9322 0.0999 0.078 Uiso 1 1 calc R
C65 C 0.73667(17) 0.8781(3) 0.0631(2) 0.0655(16) Uani 1 1 d .
C66 C 0.74360(16) 0.8248(3) 0.0624(2) 0.0612(15) Uani 1 1 d .
H66 H 0.7637 0.8115 0.0381 0.073 Uiso 1 1 calc R
C67 C 0.72233(14) 0.7889(2) 0.09589(18) 0.0496(13) Uani 1 1 d .
C68 C 0.64935(18) 0.8846(2) 0.1642(2) 0.0650(15) Uani 1 1 d .
H68A H 0.6496 0.9230 0.1607 0.098 Uiso 1 1 calc R
H68B H 0.6528 0.8748 0.2042 0.098 Uiso 1 1 calc R
H68C H 0.6236 0.8709 0.1495 0.098 Uiso 1 1 calc R
C69 C 0.75960(19) 0.9162(3) 0.0271(3) 0.096(2) Uani 1 1 d .
H69A H 0.7866 0.9023 0.0204 0.144 Uiso 1 1 calc R
H69B H 0.7619 0.9501 0.0468 0.144 Uiso 1 1 calc R
H69C H 0.7452 0.9211 -0.0093 0.144 Uiso 1 1 calc R
C70 C 0.73556(16) 0.7314(2) 0.0920(2) 0.0662(16) Uani 1 1 d .
H70A H 0.7401 0.7173 0.1304 0.099 Uiso 1 1 calc R
H70B H 0.7606 0.7292 0.0708 0.099 Uiso 1 1 calc R
H70C H 0.7145 0.7109 0.0724 0.099 Uiso 1 1 calc R
C71 C 0.57249(14) 0.7724(2) 0.1044(2) 0.0621(15) Uani 1 1 d .
H71A H 0.5543 0.7430 0.0956 0.093 Uiso 1 1 calc R
H71B H 0.5607 0.8051 0.0896 0.093 Uiso 1 1 calc R
H71C H 0.5764 0.7752 0.1456 0.093 Uiso 1 1 calc R
C72 C 0.68360(18) 0.5733(2) 0.1599(2) 0.0641(15) Uani 1 1 d .
C73 C 0.7301(3) 0.5799(4) 0.1572(5) 0.147(4) Uani 1 1 d .
H73A H 0.7433 0.5476 0.1707 0.221 Uiso 1 1 calc R
H73B H 0.7387 0.6094 0.1814 0.221 Uiso 1 1 calc R
H73C H 0.7377 0.5869 0.1179 0.221 Uiso 1 1 calc R
C74 C 0.6758(4) 0.5665(4) 0.2201(3) 0.180(6) Uani 1 1 d .
H74A H 0.6467 0.5686 0.2263 0.269 Uiso 1 1 calc R
H74B H 0.6896 0.5943 0.2419 0.269 Uiso 1 1 calc R
H74C H 0.6859 0.5321 0.2327 0.269 Uiso 1 1 calc R
C75 C 0.6760(5) 0.5281(3) 0.1227(5) 0.216(7) Uani 1 1 d .
H75A H 0.6939 0.4991 0.1340 0.325 Uiso 1 1 calc R
H75B H 0.6812 0.5380 0.0833 0.325 Uiso 1 1 calc R
H75C H 0.6479 0.5170 0.1258 0.325 Uiso 1 1 calc R
C76 C 0.61372(12) 0.64080(19) -0.03542(18) 0.0401(11) Uani 1 1 d .
C77 C 0.60755(14) 0.5879(2) -0.04831(19) 0.0449(12) Uani 1 1 d .
C78 C 0.62737(15) 0.5659(2) -0.0951(2) 0.0552(13) Uani 1 1 d .
H78 H 0.6226 0.5301 -0.1044 0.066 Uiso 1 1 calc R
C79 C 0.65337(16) 0.5944(2) -0.1279(2) 0.0608(15) Uani 1 1 d .
C80 C 0.65929(15) 0.6465(2) -0.1143(2) 0.0553(14) Uani 1 1 d .
H80 H 0.6771 0.6668 -0.1365 0.066 Uiso 1 1 calc R
C81 C 0.64007(13) 0.6706(2) -0.06932(19) 0.0470(12) Uani 1 1 d .
C82 C 0.58034(15) 0.5509(2) -0.0160(2) 0.0530(13) Uani 1 1 d .
H82A H 0.5523 0.5624 -0.0206 0.080 Uiso 1 1 calc R
H82B H 0.5881 0.5513 0.0244 0.080 Uiso 1 1 calc R
H82C H 0.5831 0.5151 -0.0309 0.080 Uiso 1 1 calc R
C83 C 0.6749(2) 0.5687(3) -0.1771(3) 0.091(2) Uani 1 1 d .
H83A H 0.6655 0.5846 -0.2130 0.137 Uiso 1 1 calc R
H83B H 0.6690 0.5310 -0.1776 0.137 Uiso 1 1 calc R
H83C H 0.7040 0.5741 -0.1725 0.137 Uiso 1 1 calc R
C84 C 0.64748(16) 0.7281(2) -0.0582(2) 0.0595(14) Uani 1 1 d .
H84A H 0.6691 0.7406 -0.0824 0.089 Uiso 1 1 calc R
H84B H 0.6554 0.7332 -0.0182 0.089 Uiso 1 1 calc R
H84C H 0.6228 0.7480 -0.0667 0.089 Uiso 1 1 calc R
C85 C 0.7983(3) 0.4849(3) 0.2562(4) 0.097(2) Uani 1 1 d .
C86 C 0.7831(2) 0.5149(4) 0.2993(4) 0.104(3) Uani 1 1 d .
H86 H 0.7562 0.5087 0.3103 0.124 Uiso 1 1 calc R
C87 C 0.8047(3) 0.5531(4) 0.3272(4) 0.125(3) Uani 1 1 d .
H87 H 0.7920 0.5727 0.3563 0.150 Uiso 1 1 calc R
C88 C 0.8426(3) 0.5639(4) 0.3150(4) 0.116(3) Uani 1 1 d .
C89 C 0.8599(3) 0.5340(4) 0.2707(4) 0.129(3) Uani 1 1 d .
H89 H 0.8872 0.5397 0.2610 0.155 Uiso 1 1 calc R
C90 C 0.8371(3) 0.4962(4) 0.2413(4) 0.120(3) Uani 1 1 d .
H90 H 0.8487 0.4780 0.2105 0.144 Uiso 1 1 calc R
C91 C 0.7763(3) 0.4417(4) 0.2269(5) 0.151(4) Uani 1 1 d .
H91A H 0.7848 0.4397 0.1873 0.227 Uiso 1 1 calc R
H91B H 0.7473 0.4485 0.2278 0.227 Uiso 1 1 calc R
H91C H 0.7823 0.4084 0.2461 0.227 Uiso 1 1 calc R
C92 C 0.8662(4) 0.6075(5) 0.3446(5) 0.168(4) Uani 1 1 d .
H92A H 0.8474 0.6327 0.3611 0.253 Uiso 1 1 calc R
H92B H 0.8831 0.6255 0.3171 0.253 Uiso 1 1 calc R
H92C H 0.8834 0.5925 0.3749 0.253 Uiso 1 1 calc R
C93 C 0.5002(8) 0.9023(7) 0.0146(11) 0.303(17) Uani 1 1 d .
C94 C 0.5329(7) 0.9370(7) 0.0364(13) 0.366(19) Uani 1 1 d .
H94 H 0.5271 0.9682 0.0570 0.440 Uiso 1 1 calc R
C95 C 0.5691(5) 0.9236(5) 0.0266(8) 0.228(8) Uani 1 1 d .
H95 H 0.5898 0.9469 0.0395 0.273 Uiso 1 1 calc R
C96 C 0.5810(3) 0.8796(4) -0.0004(4) 0.110(3) Uani 1 1 d .
C97 C 0.5533(3) 0.8457(4) -0.0193(4) 0.119(3) Uani 1 1 d .
H97 H 0.5610 0.8140 -0.0374 0.143 Uiso 1 1 calc R
C98 C 0.5107(4) 0.8582(7) -0.0119(5) 0.166(5) Uani 1 1 d .
H98 H 0.4904 0.8349 -0.0260 0.199 Uiso 1 1 calc R
C99 C 0.4536(5) 0.9094(7) 0.0112(13) 0.47(2) Uani 1 1 d .
H99A H 0.4448 0.9300 0.0438 0.704 Uiso 1 1 calc R
H99B H 0.4405 0.8749 0.0116 0.704 Uiso 1 1 calc R
H99C H 0.4460 0.9278 -0.0240 0.704 Uiso 1 1 calc R
C100 C 0.6253(3) 0.8687(4) -0.0056(4) 0.136(4) Uani 1 1 d .
H10A H 0.6346 0.8465 0.0261 0.204 Uiso 1 1 calc R
H10B H 0.6402 0.9020 -0.0047 0.204 Uiso 1 1 calc R
H10C H 0.6301 0.8506 -0.0416 0.204 Uiso 1 1 calc R
C101 C 0.5427(6) 0.8495(12) 0.8263(6) 0.136(10) Uani 0.50 1 d P
C102 C 0.5637(5) 0.9015(7) 0.8478(5) 0.105(5) Uani 0.50 1 d P
H102 H 0.5483 0.9308 0.8600 0.126 Uiso 0.50 1 calc PR
C103 C 0.6035(4) 0.9028(5) 0.8483(4) 0.063(3) Uani 0.50 1 d P
H103 H 0.6172 0.9337 0.8606 0.075 Uiso 0.50 1 calc PR
C104 C 0.6259(4) 0.8586(6) 0.8305(5) 0.073(4) Uani 0.50 1 d P
C105 C 0.6028(7) 0.8185(7) 0.8108(6) 0.102(5) Uani 0.50 1 d P
H105 H 0.6164 0.7885 0.7967 0.122 Uiso 0.50 1 calc PR
C106 C 0.5662(8) 0.8175(9) 0.8095(7) 0.118(8) Uani 0.50 1 d P
H106 H 0.5544 0.7870 0.7929 0.142 Uiso 0.50 1 calc PR
C107 C 0.4966(6) 0.8538(14) 0.8251(7) 0.256(19) Uani 0.50 1 d P
H10D H 0.4867 0.8542 0.7856 0.385 Uiso 0.50 1 calc PR
H10E H 0.4886 0.8863 0.8441 0.385 Uiso 0.50 1 calc PR
H10F H 0.4851 0.8236 0.8449 0.385 Uiso 0.50 1 calc PR
C108 C 0.6705(5) 0.8623(8) 0.8306(7) 0.119(6) Uani 0.50 1 d P
H10G H 0.6817 0.8290 0.8172 0.179 Uiso 0.50 1 calc PR
H10H H 0.6806 0.8693 0.8693 0.179 Uiso 0.50 1 calc PR
H10I H 0.6786 0.8908 0.8054 0.179 Uiso 0.50 1 calc PR
O1 O 0.47348(9) 0.70929(12) 0.55003(12) 0.0440(8) Uani 1 1 d .
O2 O 0.57181(9) 0.77714(13) 0.45074(13) 0.0458(8) Uani 1 1 d .
O3 O 0.61403(9) 0.76715(14) 0.26188(13) 0.0493(9) Uani 1 1 d .
O4 O 0.61074(9) 0.76338(12) 0.07841(13) 0.0444(8) Uani 1 1 d .

loop_
_atom_site_aniso_label
_atom_site_aniso_U_11
_atom_site_aniso_U_22
_atom_site_aniso_U_33
_atom_site_aniso_U_23
_atom_site_aniso_U_13
_atom_site_aniso_U_12
C1 0.034(2) 0.052(3) 0.026(2) 0.000(2) 0.0042(18) 0.000(2)
C2 0.027(2) 0.054(3) 0.032(2) 0.003(2) 0.0009(18) 0.002(2)
C3 0.034(2) 0.060(3) 0.027(2) 0.004(2) -0.0038(18) -0.002(2)
C4 0.037(3) 0.051(3) 0.025(2) 0.0002(19) -0.0013(18) 0.000(2)
C5 0.032(2) 0.058(3) 0.028(2) 0.002(2) 0.0071(18) 0.001(2)
C6 0.032(2) 0.048(3) 0.026(2) 0.0031(19) 0.0025(17) -0.0048(19)
C7 0.030(2) 0.054(3) 0.022(2) -0.0003(19) 0.0033(17) -0.003(2)
C8 0.029(2) 0.052(3) 0.036(2) -0.002(2) 0.0011(18) 0.000(2)
C9 0.029(2) 0.055(3) 0.030(2) 0.000(2) 0.0027(17) -0.002(2)
C10 0.037(3) 0.057(3) 0.034(2) 0.004(2) 0.0019(19) -0.001(2)
C11 0.031(2) 0.053(3) 0.038(2) 0.003(2) 0.0016(19) -0.001(2)
C12 0.026(2) 0.064(3) 0.033(2) -0.001(2) 0.0070(18) -0.005(2)
C13 0.031(2) 0.057(3) 0.030(2) 0.004(2) 0.0024(18) -0.002(2)
C14 0.032(2) 0.059(3) 0.037(2) 0.004(2) 0.0072(19) -0.003(2)
C15 0.030(2) 0.053(3) 0.039(2) 0.003(2) -0.0005(19) -0.011(2)
C16 0.035(3) 0.057(3) 0.033(2) 0.004(2) 0.0013(19) -0.004(2)
C17 0.036(3) 0.067(3) 0.035(2) 0.004(2) -0.0020(19) -0.006(2)
C18 0.032(2) 0.065(3) 0.033(2) 0.008(2) -0.0022(19) -0.006(2)
C19 0.030(2) 0.062(3) 0.035(2) 0.002(2) 0.0045(19) -0.005(2)
C20 0.034(2) 0.051(3) 0.031(2) -0.001(2) -0.0010(18) -0.003(2)
C21 0.028(2) 0.060(3) 0.030(2) 0.001(2) 0.0036(18) -0.004(2)
C22 0.026(2) 0.048(3) 0.036(2) 0.003(2) 0.0058(18) -0.0002(19)
C23 0.027(2) 0.050(3) 0.032(2) 0.001(2) 0.0007(18) -0.005(2)
C24 0.033(2) 0.061(3) 0.035(2) 0.002(2) -0.0029(19) -0.002(2)
C25 0.041(3) 0.053(3) 0.044(3) 0.002(2) -0.007(2) 0.001(2)
C26 0.037(3) 0.044(3) 0.041(3) -0.002(2) -0.003(2) -0.003(2)
C27 0.027(2) 0.047(3) 0.034(2) -0.001(2) 0.0008(18) -0.0057(19)
C28 0.027(2) 0.053(3) 0.034(2) 0.002(2) 0.0008(18) -0.004(2)
C29 0.042(3) 0.087(4) 0.027(2) -0.004(2) 0.007(2) -0.002(3)
C30 0.038(3) 0.070(3) 0.028(2) -0.003(2) 0.0019(19) -0.003(2)
C31 0.069(4) 0.067(4) 0.036(3) -0.010(2) 0.003(2) -0.016(3)
C32 0.111(5) 0.125(6) 0.033(3) -0.018(3) 0.026(3) -0.061(4)
C33 0.079(4) 0.089(5) 0.080(4) -0.025(4) -0.005(3) 0.022(4)
C34 0.025(2) 0.065(3) 0.030(2) -0.001(2) 0.0023(17) 0.001(2)
C35 0.035(3) 0.078(4) 0.031(2) 0.004(2) 0.0066(19) 0.000(2)
C36 0.061(4) 0.100(5) 0.034(3) 0.012(3) 0.007(2) 0.012(3)
C37 0.060(4) 0.128(6) 0.032(3) 0.003(4) -0.002(2) 0.017(4)
C38 0.049(3) 0.122(6) 0.041(3) -0.027(4) -0.006(2) 0.008(4)
C39 0.033(3) 0.075(4) 0.043(3) -0.017(3) 0.002(2) -0.002(2)
C40 0.055(3) 0.063(3) 0.048(3) 0.007(3) 0.005(2) -0.009(3)
C41 0.135(7) 0.223(10) 0.029(3) 0.005(5) -0.009(4) 0.019(7)
C42 0.067(4) 0.079(5) 0.070(4) -0.024(3) -0.013(3) -0.003(3)
C43 0.038(3) 0.076(4) 0.063(3) 0.015(3) -0.003(2) 0.005(3)
C44 0.038(3) 0.060(3) 0.056(3) 0.008(3) 0.010(2) 0.003(2)
C45 0.079(8) 0.071(7) 0.089(8) 0.020(7) 0.032(7) 0.032(6)
C46 0.105(9) 0.084(8) 0.064(7) -0.019(6) 0.018(6) 0.023(7)
C47 0.051(6) 0.089(9) 0.132(11) 0.037(8) 0.008(7) 0.013(6)
C45A 0.074(11) 0.060(11) 0.110(15) -0.005(10) 0.015(11) 0.007(8)
C46A 0.034(7) 0.108(13) 0.053(8) -0.001(8) 0.006(6) 0.014(8)
C47A 0.054(9) 0.102(12) 0.052(8) 0.009(8) 0.005(7) 0.024(8)
C48 0.046(3) 0.051(3) 0.048(3) -0.003(2) 0.017(2) -0.006(2)
C49 0.053(3) 0.064(4) 0.048(3) -0.013(3) 0.007(2) -0.013(3)
C50 0.073(4) 0.087(5) 0.083(5) -0.025(4) 0.010(3) -0.014(4)
C51 0.093(6) 0.077(5) 0.121(7) -0.035(5) 0.015(5) -0.012(4)
C52 0.084(5) 0.055(4) 0.129(7) -0.003(4) 0.043(5) 0.000(3)
C53 0.062(4) 0.053(4) 0.067(4) 0.000(3) 0.023(3) -0.006(3)
C54 0.067(4) 0.096(5) 0.048(3) -0.006(3) -0.006(3) -0.021(3)
C55 0.157(9) 0.079(6) 0.245(12) -0.078(7) -0.005(8) -0.007(6)
C56 0.084(5) 0.072(4) 0.077(4) 0.016(3) 0.004(4) 0.012(3)
C57 0.049(3) 0.089(4) 0.053(3) 0.000(3) 0.007(2) -0.031(3)
C58 0.034(3) 0.101(4) 0.039(3) 0.013(3) -0.002(2) -0.010(3)
C59 0.046(5) 0.45(2) 0.307(16) -0.261(18) -0.030(7) -0.048(9)
C60 0.045(5) 0.302(17) 0.41(2) 0.250(17) -0.054(8) -0.002(7)
C61 0.025(3) 0.48(2) 0.081(5) 0.056(8) -0.009(3) -0.053(7)
C62 0.037(3) 0.060(3) 0.033(2) 0.003(2) -0.0021(19) -0.009(2)
C63 0.053(3) 0.063(4) 0.040(3) 0.004(2) -0.003(2) -0.007(3)
C64 0.064(4) 0.067(4) 0.064(4) 0.013(3) -0.009(3) -0.018(3)
C65 0.049(3) 0.097(5) 0.051(3) 0.022(3) -0.005(3) -0.015(3)
C66 0.046(3) 0.096(5) 0.042(3) 0.005(3) 0.006(2) -0.010(3)
C67 0.038(3) 0.082(4) 0.030(2) 0.005(2) 0.003(2) -0.010(3)
C68 0.073(4) 0.055(4) 0.068(4) 0.001(3) 0.007(3) -0.001(3)
C69 0.066(4) 0.128(6) 0.093(5) 0.054(4) 0.007(4) -0.028(4)
C70 0.050(3) 0.083(4) 0.066(4) -0.013(3) 0.024(3) -0.008(3)
C71 0.034(3) 0.073(4) 0.080(4) -0.009(3) -0.005(3) 0.007(3)
C72 0.071(4) 0.058(4) 0.062(4) 0.006(3) -0.022(3) 0.009(3)
C73 0.096(6) 0.152(9) 0.194(10) 0.065(8) 0.007(6) 0.051(6)
C74 0.368(17) 0.101(7) 0.071(5) 0.047(5) 0.038(8) 0.082(9)
C75 0.41(2) 0.066(6) 0.167(9) -0.021(6) -0.141(12) 0.094(9)
C76 0.028(2) 0.059(3) 0.032(2) -0.001(2) -0.0013(18) -0.002(2)
C77 0.035(3) 0.062(3) 0.037(2) -0.004(2) -0.001(2) 0.002(2)
C78 0.053(3) 0.067(4) 0.045(3) -0.007(3) 0.001(2) 0.006(3)
C79 0.057(3) 0.081(4) 0.045(3) 0.003(3) 0.016(3) 0.014(3)
C80 0.043(3) 0.077(4) 0.046(3) 0.008(3) 0.010(2) 0.001(3)
C81 0.033(3) 0.068(4) 0.039(3) 0.006(2) -0.002(2) -0.003(2)
C82 0.053(3) 0.056(3) 0.051(3) -0.006(2) 0.008(2) -0.008(2)
C83 0.104(5) 0.103(5) 0.068(4) -0.010(4) 0.038(4) 0.015(4)
C84 0.045(3) 0.073(4) 0.061(3) 0.006(3) 0.007(3) -0.011(3)
C85 0.095(6) 0.097(6) 0.099(6) 0.020(5) 0.002(5) 0.014(5)
C86 0.075(5) 0.141(8) 0.096(6) 0.024(6) 0.020(5) 0.016(5)
C87 0.101(7) 0.144(9) 0.132(8) -0.010(7) 0.039(6) -0.003(6)
C88 0.111(7) 0.109(7) 0.130(7) 0.010(6) 0.034(6) 0.001(6)
C89 0.113(7) 0.134(8) 0.142(8) 0.014(7) 0.061(6) -0.012(6)
C90 0.118(8) 0.115(7) 0.128(8) 0.006(6) 0.041(6) 0.005(6)
C91 0.153(9) 0.122(8) 0.176(10) 0.005(7) -0.035(8) 0.005(7)
C92 0.173(11) 0.152(10) 0.180(11) -0.046(8) -0.005(8) -0.032(8)
C93 0.36(3) 0.129(13) 0.43(3) 0.109(16) 0.30(3) 0.064(16)
C94 0.25(2) 0.145(15) 0.71(5) 0.10(2) 0.27(3) 0.017(15)
C95 0.203(15) 0.128(10) 0.36(2) -0.100(12) 0.126(15) -0.041(10)
C96 0.106(7) 0.115(7) 0.109(6) 0.018(5) -0.006(5) -0.032(6)
C97 0.122(8) 0.135(8) 0.099(6) 0.016(5) -0.014(6) -0.028(7)
C98 0.104(8) 0.247(16) 0.145(9) 0.110(10) -0.010(7) -0.038(9)
C99 0.215(16) 0.30(2) 0.91(6) 0.36(3) 0.34(3) 0.161(16)
C100 0.141(9) 0.127(8) 0.138(8) 0.032(6) -0.041(7) -0.038(7)
C101 0.090(13) 0.30(3) 0.022(7) 0.031(11) 0.001(7) -0.097(16)
C102 0.101(12) 0.162(16) 0.052(8) 0.029(9) 0.021(8) 0.005(11)
C103 0.057(8) 0.084(9) 0.048(6) 0.009(6) 0.002(5) -0.022(6)
C104 0.097(10) 0.077(9) 0.045(6) 0.025(6) -0.011(7) -0.024(8)
C105 0.161(18) 0.095(13) 0.048(8) 0.020(8) -0.018(11) 0.001(13)
C106 0.15(2) 0.150(19) 0.059(11) 0.025(11) 0.026(13) -0.056(17)
C107 0.126(16) 0.58(5) 0.066(11) 0.056(19) -0.001(10) -0.19(3)
C108 0.095(12) 0.170(17) 0.093(11) 0.014(11) 0.001(9) 0.049(11)
O1 0.0419(18) 0.059(2) 0.0316(16) -0.0058(15) 0.0084(13) 0.0028(15)
O2 0.0341(17) 0.056(2) 0.0472(19) 0.0025(15) 0.0048(14) 0.0071(15)
O3 0.0273(17) 0.078(2) 0.0424(18) 0.0053(16) -0.0010(13) -0.0119(16)
O4 0.0342(17) 0.052(2) 0.0466(18) 0.0016(15) -0.0011(14) 0.0026(15)

loop_
_atom_type_symbol
_atom_type_description
_atom_type_scat_dispersion_real
_atom_type_scat_dispersion_imag
_atom_type_scat_source
C C 0.0033 0.0016 'International Tables Vol C Tables 4.2.6.8 and 6.1.1.4'
H H 0.0000 0.0000 'International Tables Vol C Tables 4.2.6.8 and 6.1.1.4'
O O 0.0106 0.0060 'International Tables Vol C Tables 4.2.6.8 and 6.1.1.4'

loop_
_geom_angle_atom_site_label_1
_geom_angle_atom_site_label_2
_geom_angle_atom_site_label_3
_geom_angle
_geom_angle_site_symmetry_1
_geom_angle_site_symmetry_3
C2 C1 O1 119.9(4) . .
C2 C1 C6 121.4(4) . .
O1 C1 C6 118.4(4) . .
C1 C2 C3 117.9(4) . .
C1 C2 C28 120.0(4) . 2_655
C3 C2 C28 122.0(4) . 2_655
C4 C3 C2 123.3(4) . .
C4 C3 H3 118.4 . .
C2 C3 H3 118.4 . .
C3 C4 C5 116.9(4) . .
C3 C4 C30 123.7(4) . .
C5 C4 C30 119.4(4) . .
C6 C5 C4 122.7(4) . .
C6 C5 H5 118.7 . .
C4 C5 H5 118.7 . .
C5 C6 C1 117.9(4) . .
C5 C6 C7 121.5(4) . .
C1 C6 C7 120.3(4) . .
C9 C7 C6 111.0(3) . .
C9 C7 C34 113.3(3) . .
C6 C7 C34 115.8(4) . .
C9 C7 H7 105.2 . .
C6 C7 H7 105.2 . .
C34 C7 H7 105.2 . .
O2 C8 C9 119.7(4) . .
O2 C8 C13 118.8(4) . .
C9 C8 C13 121.3(4) . .
C10 C9 C8 118.0(4) . .
C10 C9 C7 121.8(4) . .
C8 C9 C7 119.9(4) . .
C9 C10 C11 122.7(4) . .
C9 C10 H10 118.7 . .
C11 C10 H10 118.7 . .
C12 C11 C10 117.1(4) . .
C12 C11 C44 121.5(4) . .
C10 C11 C44 121.4(4) . .
C11 C12 C13 123.2(4) . .
C11 C12 H12 118.4 . .
C13 C12 H12 118.4 . .
C12 C13 C8 117.3(4) . .
C12 C13 C14 124.1(4) . .
C8 C13 C14 118.5(4) . .
C13 C14 C16 114.2(4) . .
C13 C14 C48 114.4(4) . .
C16 C14 C48 111.1(4) . .
C13 C14 H14 105.3 . .
C16 C14 H14 105.3 . .
C48 C14 H14 105.3 . .
C16 C15 O3 120.2(4) . .
C16 C15 C20 121.4(4) . .
O3 C15 C20 118.1(4) . .
C17 C16 C15 118.1(4) . .
C17 C16 C14 121.3(4) . .
C15 C16 C14 120.3(4) . .
C16 C17 C18 123.1(4) . .
C16 C17 H17 118.5 . .
C18 C17 H17 118.5 . .
C19 C18 C17 116.3(4) . .
C19 C18 C58 122.5(4) . .
C17 C18 C58 121.2(4) . .
C20 C19 C18 123.4(4) . .
C20 C19 H19 118.3 . .
C18 C19 H19 118.3 . .
C19 C20 C15 117.4(4) . .
C19 C20 C21 123.1(4) . .
C15 C20 C21 119.3(4) . .
C23 C21 C20 115.2(4) . .
C23 C21 C62 114.3(3) . .
C20 C21 C62 111.9(3) . .
C23 C21 H21 104.7 . .
C20 C21 H21 104.7 . .
C62 C21 H21 104.7 . .
C27 C22 O4 120.2(4) . .
C27 C22 C23 121.8(4) . .
O4 C22 C23 117.9(4) . .
C24 C23 C22 117.2(4) . .
C24 C23 C21 124.4(4) . .
C22 C23 C21 118.3(4) . .
C23 C24 C25 123.2(4) . .
C23 C24 H24 118.4 . .
C25 C24 H24 118.4 . .
C26 C25 C24 116.7(4) . .
C26 C25 C72 122.5(4) . .
C24 C25 C72 120.7(4) . .
C25 C26 C27 122.6(4) . .
C25 C26 H26 118.7 . .
C27 C26 H26 118.7 . .
C22 C27 C26 117.9(4) . .
C22 C27 C28 119.8(4) . .
C26 C27 C28 122.3(4) . .
C27 C28 C76 111.2(3) . .
C27 C28 C2 112.5(3) . 2_655
C76 C28 C2 116.3(4) . 2_655
C27 C28 H28 105.3 . .
C76 C28 H28 105.3 . .
C2 C28 H28 105.3 2_655 .
O1 C29 H29A 109.5 . .
O1 C29 H29B 109.5 . .
H29A C29 H29B 109.5 . .
O1 C29 H29C 109.5 . .
H29A C29 H29C 109.5 . .
H29B C29 H29C 109.5 . .
C32 C30 C4 108.4(4) . .
C32 C30 C33 110.7(5) . .
C4 C30 C33 109.9(4) . .
C32 C30 C31 109.6(4) . .
C4 C30 C31 112.0(4) . .
C33 C30 C31 106.3(5) . .
C30 C31 H31A 109.5 . .
C30 C31 H31B 109.5 . .
H31A C31 H31B 109.5 . .
C30 C31 H31C 109.5 . .
H31A C31 H31C 109.5 . .
H31B C31 H31C 109.5 . .
C30 C32 H32A 109.5 . .
C30 C32 H32B 109.5 . .
H32A C32 H32B 109.5 . .
C30 C32 H32C 109.5 . .
H32A C32 H32C 109.5 . .
H32B C32 H32C 109.5 . .
C30 C33 H33A 109.5 . .
C30 C33 H33B 109.5 . .
H33A C33 H33B 109.5 . .
C30 C33 H33C 109.5 . .
H33A C33 H33C 109.5 . .
H33B C33 H33C 109.5 . .
C35 C34 C39 119.0(4) . .
C35 C34 C7 124.5(4) . .
C39 C34 C7 116.4(4) . .
C34 C35 C36 119.4(5) . .
C34 C35 C40 125.2(4) . .
C36 C35 C40 115.4(5) . .
C37 C36 C35 121.7(6) . .
C37 C36 H36 119.1 . .
C35 C36 H36 119.1 . .
C38 C37 C36 117.9(5) . .
C38 C37 C41 121.4(7) . .
C36 C37 C41 120.7(7) . .
C37 C38 C39 123.4(5) . .
C37 C38 H38 118.3 . .
C39 C38 H38 118.3 . .
C38 C39 C34 118.3(5) . .
C38 C39 C42 120.1(5) . .
C34 C39 C42 121.7(5) . .
C35 C40 H40A 109.5 . .
C35 C40 H40B 109.5 . .
H40A C40 H40B 109.5 . .
C35 C40 H40C 109.5 . .
H40A C40 H40C 109.5 . .
H40B C40 H40C 109.5 . .
C37 C41 H41A 109.5 . .
C37 C41 H41B 109.5 . .
H41A C41 H41B 109.5 . .
C37 C41 H41C 109.5 . .
H41A C41 H41C 109.5 . .
H41B C41 H41C 109.5 . .
C39 C42 H42A 109.5 . .
C39 C42 H42B 109.5 . .
H42A C42 H42B 109.5 . .
C39 C42 H42C 109.5 . .
H42A C42 H42C 109.5 . .
H42B C42 H42C 109.5 . .
O2 C43 H43A 109.5 . .
O2 C43 H43B 109.5 . .
H43A C43 H43B 109.5 . .
O2 C43 H43C 109.5 . .
H43A C43 H43C 109.5 . .
H43B C43 H43C 109.5 . .
C45A C44 C47 138.5(9) . .
C45A C44 C45 48.1(8) . .
C47 C44 C45 113.3(8) . .
C45A C44 C11 110.9(7) . .
C47 C44 C11 110.6(6) . .
C45 C44 C11 113.4(5) . .
C45A C44 C46A 109.6(10) . .
C47 C44 C46A 50.5(7) . .
C45 C44 C46A 132.2(8) . .
C11 C44 C46A 114.3(7) . .
C45A C44 C46 58.8(9) . .
C47 C44 C46 107.3(8) . .
C45 C44 C46 104.2(8) . .
C11 C44 C46 107.5(5) . .
C46A C44 C46 57.9(7) . .
C45A C44 C47A 110.6(11) . .
C47 C44 C47A 56.3(7) . .
C45 C44 C47A 64.2(8) . .
C11 C44 C47A 107.3(6) . .
C46A C44 C47A 103.9(8) . .
C46 C44 C47A 145.0(7) . .
C44 C45 H45A 109.5 . .
C44 C45 H45B 109.5 . .
H45A C45 H45B 109.5 . .
C44 C45 H45C 109.5 . .
H45A C45 H45C 109.5 . .
H45B C45 H45C 109.5 . .
C44 C46 H46A 109.5 . .
C44 C46 H46B 109.5 . .
H46A C46 H46B 109.5 . .
C44 C46 H46C 109.5 . .
H46A C46 H46C 109.5 . .
H46B C46 H46C 109.5 . .
C44 C47 H47A 109.5 . .
C44 C47 H47B 109.5 . .
H47A C47 H47B 109.5 . .
C44 C47 H47C 109.5 . .
H47A C47 H47C 109.5 . .
H47B C47 H47C 109.5 . .
C44 C45A H45D 109.5 . .
C44 C45A H45E 109.5 . .
H45D C45A H45E 109.5 . .
C44 C45A H45F 109.5 . .
H45D C45A H45F 109.5 . .
H45E C45A H45F 109.5 . .
C44 C46A H46D 109.5 . .
C44 C46A H46E 109.5 . .
H46D C46A H46E 109.5 . .
C44 C46A H46F 109.5 . .
H46D C46A H46F 109.5 . .
H46E C46A H46F 109.5 . .
C44 C47A H47D 109.5 . .
C44 C47A H47E 109.5 . .
H47D C47A H47E 109.5 . .
C44 C47A H47F 109.5 . .
H47D C47A H47F 109.5 . .
H47E C47A H47F 109.5 . .
C49 C48 C53 118.8(5) . .
C49 C48 C14 124.3(5) . .
C53 C48 C14 116.9(5) . .
C50 C49 C48 118.0(6) . .
C50 C49 C54 116.0(5) . .
C48 C49 C54 125.9(5) . .
C51 C50 C49 125.0(7) . .
C51 C50 H50 117.5 . .
C49 C50 H50 117.5 . .
C50 C51 C52 116.3(7) . .
C50 C51 C55 122.3(9) . .
C52 C51 C55 121.4(9) . .
C53 C52 C51 122.0(7) . .
C53 C52 H52 119.0 . .
C51 C52 H52 119.0 . .
C52 C53 C48 119.9(6) . .
C52 C53 C56 118.8(6) . .
C48 C53 C56 121.3(5) . .
C49 C54 H54A 109.5 . .
C49 C54 H54B 109.5 . .
H54A C54 H54B 109.5 . .
C49 C54 H54C 109.5 . .
H54A C54 H54C 109.5 . .
H54B C54 H54C 109.5 . .
C51 C55 H55A 109.5 . .
C51 C55 H55B 109.5 . .
H55A C55 H55B 109.5 . .
C51 C55 H55C 109.5 . .
H55A C55 H55C 109.5 . .
H55B C55 H55C 109.5 . .
C53 C56 H56A 109.5 . .
C53 C56 H56B 109.5 . .
H56A C56 H56B 109.5 . .
C53 C56 H56C 109.5 . .
H56A C56 H56C 109.5 . .
H56B C56 H56C 109.5 . .
O3 C57 H57A 109.5 . .
O3 C57 H57B 109.5 . .
H57A C57 H57B 109.5 . .
O3 C57 H57C 109.5 . .
H57A C57 H57C 109.5 . .
H57B C57 H57C 109.5 . .
C61 C58 C60 108.2(9) . .
C61 C58 C59 111.3(9) . .
C60 C58 C59 104.8(10) . .
C61 C58 C18 112.9(4) . .
C60 C58 C18 108.7(5) . .
C59 C58 C18 110.6(5) . .
C58 C59 H59A 109.5 . .
C58 C59 H59B 109.5 . .
H59A C59 H59B 109.5 . .
C58 C59 H59C 109.5 . .
H59A C59 H59C 109.5 . .
H59B C59 H59C 109.5 . .
C58 C60 H60A 109.5 . .
C58 C60 H60B 109.5 . .
H60A C60 H60B 109.5 . .
C58 C60 H60C 109.5 . .
H60A C60 H60C 109.5 . .
H60B C60 H60C 109.5 . .
C58 C61 H61A 109.5 . .
C58 C61 H61B 109.5 . .
H61A C61 H61B 109.5 . .
C58 C61 H61C 109.5 . .
H61A C61 H61C 109.5 . .
H61B C61 H61C 109.5 . .
C67 C62 C63 118.9(4) . .
C67 C62 C21 125.1(5) . .
C63 C62 C21 116.0(4) . .
C64 C63 C62 119.0(5) . .
C64 C63 C68 118.4(5) . .
C62 C63 C68 122.6(4) . .
C63 C64 C65 123.1(6) . .
C63 C64 H64 118.5 . .
C65 C64 H64 118.5 . .
C66 C65 C64 116.4(5) . .
C66 C65 C69 122.8(6) . .
C64 C65 C69 120.8(6) . .
C65 C66 C67 123.1(5) . .
C65 C66 H66 118.4 . .
C67 C66 H66 118.4 . .
C62 C67 C66 119.5(5) . .
C62 C67 C70 124.5(4) . .
C66 C67 C70 116.0(5) . .
C63 C68 H68A 109.5 . .
C63 C68 H68B 109.5 . .
H68A C68 H68B 109.5 . .
C63 C68 H68C 109.5 . .
H68A C68 H68C 109.5 . .
H68B C68 H68C 109.5 . .
C65 C69 H69A 109.5 . .
C65 C69 H69B 109.5 . .
H69A C69 H69B 109.5 . .
C65 C69 H69C 109.5 . .
H69A C69 H69C 109.5 . .
H69B C69 H69C 109.5 . .
C67 C70 H70A 109.5 . .
C67 C70 H70B 109.5 . .
H70A C70 H70B 109.5 . .
C67 C70 H70C 109.5 . .
H70A C70 H70C 109.5 . .
H70B C70 H70C 109.5 . .
O4 C71 H71A 109.5 . .
O4 C71 H71B 109.5 . .
H71A C71 H71B 109.5 . .
O4 C71 H71C 109.5 . .
H71A C71 H71C 109.5 . .
H71B C71 H71C 109.5 . .
C74 C72 C75 117.2(8) . .
C74 C72 C25 111.8(6) . .
C75 C72 C25 112.3(5) . .
C74 C72 C73 104.5(8) . .
C75 C72 C73 102.6(8) . .
C25 C72 C73 107.1(5) . .
C72 C73 H73A 109.5 . .
C72 C73 H73B 109.5 . .
H73A C73 H73B 109.5 . .
C72 C73 H73C 109.5 . .
H73A C73 H73C 109.5 . .
H73B C73 H73C 109.5 . .
C72 C74 H74A 109.5 . .
C72 C74 H74B 109.5 . .
H74A C74 H74B 109.5 . .
C72 C74 H74C 109.5 . .
H74A C74 H74C 109.5 . .
H74B C74 H74C 109.5 . .
C72 C75 H75A 109.5 . .
C72 C75 H75B 109.5 . .
H75A C75 H75B 109.5 . .
C72 C75 H75C 109.5 . .
H75A C75 H75C 109.5 . .
H75B C75 H75C 109.5 . .
C77 C76 C81 118.9(4) . .
C77 C76 C28 125.2(4) . .
C81 C76 C28 115.9(4) . .
C76 C77 C78 118.9(4) . .
C76 C77 C82 125.1(4) . .
C78 C77 C82 116.0(5) . .
C79 C78 C77 122.6(5) . .
C79 C78 H78 118.7 . .
C77 C78 H78 118.7 . .
C78 C79 C80 117.7(5) . .
C78 C79 C83 120.8(6) . .
C80 C79 C83 121.6(5) . .
C79 C80 C81 122.4(5) . .
C79 C80 H80 118.8 . .
C81 C80 H80 118.8 . .
C80 C81 C76 119.5(5) . .
C80 C81 C84 119.0(4) . .
C76 C81 C84 121.5(4) . .
C77 C82 H82A 109.5 . .
C77 C82 H82B 109.5 . .
H82A C82 H82B 109.5 . .
C77 C82 H82C 109.5 . .
H82A C82 H82C 109.5 . .
H82B C82 H82C 109.5 . .
C79 C83 H83A 109.5 . .
C79 C83 H83B 109.5 . .
H83A C83 H83B 109.5 . .
C79 C83 H83C 109.5 . .
H83A C83 H83C 109.5 . .
H83B C83 H83C 109.5 . .
C81 C84 H84A 109.5 . .
C81 C84 H84B 109.5 . .
H84A C84 H84B 109.5 . .
C81 C84 H84C 109.5 . .
H84A C84 H84C 109.5 . .
H84B C84 H84C 109.5 . .
C90 C85 C86 115.6(9) . .
C90 C85 C91 119.5(9) . .
C86 C85 C91 124.9(9) . .
C87 C86 C85 123.7(8) . .
C87 C86 H86 118.1 . .
C85 C86 H86 118.1 . .
C88 C87 C86 122.0(9) . .
C88 C87 H87 119.0 . .
C86 C87 H87 119.0 . .
C87 C88 C89 116.7(10) . .
C87 C88 C92 122.2(10) . .
C89 C88 C92 121.1(9) . .
C90 C89 C88 120.6(9) . .
C90 C89 H89 119.7 . .
C88 C89 H89 119.7 . .
C85 C90 C89 121.3(9) . .
C85 C90 H90 119.4 . .
C89 C90 H90 119.4 . .
C85 C91 H91A 109.5 . .
C85 C91 H91B 109.5 . .
H91A C91 H91B 109.5 . .
C85 C91 H91C 109.5 . .
H91A C91 H91C 109.5 . .
H91B C91 H91C 109.5 . .
C88 C92 H92A 109.5 . .
C88 C92 H92B 109.5 . .
H92A C92 H92B 109.5 . .
C88 C92 H92C 109.5 . .
H92A C92 H92C 109.5 . .
H92B C92 H92C 109.5 . .
C98 C93 C94 117.9(19) . .
C98 C93 C99 110(2) . .
C94 C93 C99 131.9(18) . .
C95 C94 C93 118(2) . .
C95 C94 H94 121.2 . .
C93 C94 H94 121.2 . .
C94 C95 C96 126.4(17) . .
C94 C95 H95 116.8 . .
C96 C95 H95 116.8 . .
C97 C96 C95 119.2(11) . .
C97 C96 C100 121.6(10) . .
C95 C96 C100 119.1(11) . .
C96 C97 C98 118.8(11) . .
C96 C97 H97 120.6 . .
C98 C97 H97 120.6 . .
C93 C98 C97 120.0(17) . .
C93 C98 H98 120.0 . .
C97 C98 H98 120.0 . .
C93 C99 H99A 109.5 . .
C93 C99 H99B 109.5 . .
H99A C99 H99B 109.5 . .
C93 C99 H99C 109.5 . .
H99A C99 H99C 109.5 . .
H99B C99 H99C 109.5 . .
C96 C100 H10A 109.5 . .
C96 C100 H10B 109.5 . .
H10A C100 H10B 109.5 . .
C96 C100 H10C 109.5 . .
H10A C100 H10C 109.5 . .
H10B C100 H10C 109.5 . .
C106 C101 C107 134(3) . .
C106 C101 C102 113.1(18) . .
C107 C101 C102 112(2) . .
C103 C102 C101 117.2(16) . .
C103 C102 H102 121.4 . .
C101 C102 H102 121.4 . .
C102 C103 C104 120.6(14) . .
C102 C103 H103 119.7 . .
C104 C103 H103 119.7 . .
C105 C104 C103 113.9(15) . .
C105 C104 C108 127.2(18) . .
C103 C104 C108 118.7(13) . .
C106 C105 C104 126(2) . .
C106 C105 H105 117.2 . .
C104 C105 H105 117.2 . .
C101 C106 C105 129(3) . .
C101 C106 H106 115.3 . .
C105 C106 H106 115.3 . .
C101 C107 H10D 109.5 . .
C101 C107 H10E 109.5 . .
H10D C107 H10E 109.5 . .
C101 C107 H10F 109.5 . .
H10D C107 H10F 109.5 . .
H10E C107 H10F 109.5 . .
C104 C108 H10G 109.5 . .
C104 C108 H10H 109.5 . .
H10G C108 H10H 109.5 . .
C104 C108 H10I 109.5 . .
H10G C108 H10I 109.5 . .
H10H C108 H10I 109.5 . .
C1 O1 C29 116.5(4) . .
C8 O2 C43 114.8(4) . .
C15 O3 C57 113.5(4) . .
C22 O4 C71 112.3(4) . .

loop_
_geom_bond_atom_site_label_1
_geom_bond_atom_site_label_2
_geom_bond_distance
_geom_bond_site_symmetry_2
C1 C2 1.393(6) .
C1 O1 1.394(5) .
C1 C6 1.410(6) .
C2 C3 1.393(6) .
C2 C28 1.541(6) 2_655
C3 C4 1.387(6) .
C3 H3 0.9500 .
C4 C5 1.399(6) .
C4 C30 1.517(6) .
C5 C6 1.389(6) .
C5 H5 0.9500 .
C6 C7 1.528(6) .
C7 C9 1.527(5) .
C7 C34 1.537(6) .
C7 H7 1.0000 .
C8 O2 1.391(5) .
C8 C9 1.396(6) .
C8 C13 1.408(6) .
C9 C10 1.392(6) .
C10 C11 1.397(6) .
C10 H10 0.9500 .
C11 C12 1.380(6) .
C11 C44 1.521(7) .
C12 C13 1.398(6) .
C12 H12 0.9500 .
C13 C14 1.522(6) .
C14 C16 1.539(6) .
C14 C48 1.542(7) .
C14 H14 1.0000 .
C15 C16 1.391(6) .
C15 O3 1.395(5) .
C15 C20 1.410(6) .
C16 C17 1.390(6) .
C17 C18 1.397(6) .
C17 H17 0.9500 .
C18 C19 1.396(6) .
C18 C58 1.516(6) .
C19 C20 1.390(6) .
C19 H19 0.9500 .
C20 C21 1.522(6) .
C21 C23 1.516(6) .
C21 C62 1.546(6) .
C21 H21 1.0000 .
C22 C27 1.384(6) .
C22 O4 1.400(5) .
C22 C23 1.407(6) .
C23 C24 1.379(6) .
C24 C25 1.402(6) .
C24 H24 0.9500 .
C25 C26 1.385(6) .
C25 C72 1.524(7) .
C26 C27 1.399(6) .
C26 H26 0.9500 .
C27 C28 1.535(6) .
C28 C76 1.537(6) .
C28 C2 1.541(6) 2_655
C28 H28 1.0000 .
C29 O1 1.439(5) .
C29 H29A 0.9800 .
C29 H29B 0.9800 .
C29 H29C 0.9800 .
C30 C32 1.505(7) .
C30 C33 1.534(8) .
C30 C31 1.537(7) .
C31 H31A 0.9800 .
C31 H31B 0.9800 .
C31 H31C 0.9800 .
C32 H32A 0.9800 .
C32 H32B 0.9800 .
C32 H32C 0.9800 .
C33 H33A 0.9800 .
C33 H33B 0.9800 .
C33 H33C 0.9800 .
C34 C35 1.403(7) .
C34 C39 1.424(6) .
C35 C36 1.403(6) .
C35 C40 1.502(7) .
C36 C37 1.395(9) .
C36 H36 0.9500 .
C37 C38 1.359(9) .
C37 C41 1.524(8) .
C38 C39 1.400(8) .
C38 H38 0.9500 .
C39 C42 1.496(8) .
C40 H40A 0.9800 .
C40 H40B 0.9800 .
C40 H40C 0.9800 .
C41 H41A 0.9800 .
C41 H41B 0.9800 .
C41 H41C 0.9800 .
C42 H42A 0.9800 .
C42 H42B 0.9800 .
C42 H42C 0.9800 .
C43 O2 1.444(6) .
C43 H43A 0.9800 .
C43 H43B 0.9800 .
C43 H43C 0.9800 .
C44 C45A 1.461(17) .
C44 C47 1.473(12) .
C44 C45 1.513(11) .
C44 C46A 1.536(13) .
C44 C46 1.594(11) .
C44 C47A 1.684(14) .
C45 H45A 0.9800 .
C45 H45B 0.9800 .
C45 H45C 0.9800 .
C46 H46A 0.9800 .
C46 H46B 0.9800 .
C46 H46C 0.9800 .
C47 H47A 0.9800 .
C47 H47B 0.9800 .
C47 H47C 0.9800 .
C45A H45D 0.9800 .
C45A H45E 0.9800 .
C45A H45F 0.9800 .
C46A H46D 0.9800 .
C46A H46E 0.9800 .
C46A H46F 0.9800 .
C47A H47D 0.9800 .
C47A H47E 0.9800 .
C47A H47F 0.9800 .
C48 C49 1.392(7) .
C48 C53 1.403(7) .
C49 C50 1.388(8) .
C49 C54 1.519(8) .
C50 C51 1.350(10) .
C50 H50 0.9500 .
C51 C52 1.388(10) .
C51 C55 1.537(10) .
C52 C53 1.383(9) .
C52 H52 0.9500 .
C53 C56 1.520(8) .
C54 H54A 0.9800 .
C54 H54B 0.9800 .
C54 H54C 0.9800 .
C55 H55A 0.9800 .
C55 H55B 0.9800 .
C55 H55C 0.9800 .
C56 H56A 0.9800 .
C56 H56B 0.9800 .
C56 H56C 0.9800 .
C57 O3 1.439(6) .
C57 H57A 0.9800 .
C57 H57B 0.9800 .
C57 H57C 0.9800 .
C58 C61 1.450(8) .
C58 C60 1.456(11) .
C58 C59 1.466(11) .
C59 H59A 0.9800 .
C59 H59B 0.9800 .
C59 H59C 0.9800 .
C60 H60A 0.9800 .
C60 H60B 0.9800 .
C60 H60C 0.9800 .
C61 H61A 0.9800 .
C61 H61B 0.9800 .
C61 H61C 0.9800 .
C62 C67 1.390(6) .
C62 C63 1.424(7) .
C63 C64 1.388(7) .
C63 C68 1.496(7) .
C64 C65 1.400(8) .
C64 H64 0.9500 .
C65 C66 1.376(8) .
C65 C69 1.506(8) .
C66 C67 1.406(7) .
C66 H66 0.9500 .
C67 C70 1.530(8) .
C68 H68A 0.9800 .
C68 H68B 0.9800 .
C68 H68C 0.9800 .
C69 H69A 0.9800 .
C69 H69B 0.9800 .
C69 H69C 0.9800 .
C70 H70A 0.9800 .
C70 H70B 0.9800 .
C70 H70C 0.9800 .
C71 O4 1.439(6) .
C71 H71A 0.9800 .
C71 H71B 0.9800 .
C71 H71C 0.9800 .
C72 C74 1.458(9) .
C72 C75 1.466(10) .
C72 C73 1.556(10) .
C73 H73A 0.9800 .
C73 H73B 0.9800 .
C73 H73C 0.9800 .
C74 H74A 0.9800 .
C74 H74B 0.9800 .
C74 H74C 0.9800 .
C75 H75A 0.9800 .
C75 H75B 0.9800 .
C75 H75C 0.9800 .
C76 C77 1.394(7) .
C76 C81 1.417(6) .
C77 C78 1.412(6) .
C77 C82 1.520(7) .
C78 C79 1.376(7) .
C78 H78 0.9500 .
C79 C80 1.378(8) .
C79 C83 1.522(7) .
C80 C81 1.390(7) .
C80 H80 0.9500 .
C81 C84 1.505(7) .
C82 H82A 0.9800 .
C82 H82B 0.9800 .
C82 H82C 0.9800 .
C83 H83A 0.9800 .
C83 H83B 0.9800 .
C83 H83C 0.9800 .
C84 H84A 0.9800 .
C84 H84B 0.9800 .
C84 H84C 0.9800 .
C85 C90 1.371(11) .
C85 C86 1.374(11) .
C85 C91 1.481(12) .
C86 C87 1.366(12) .
C86 H86 0.9500 .
C87 C88 1.327(11) .
C87 H87 0.9500 .
C88 C89 1.422(12) .
C88 C92 1.520(12) .
C89 C90 1.397(12) .
C89 H89 0.9500 .
C90 H90 0.9500 .
C91 H91A 0.9800 .
C91 H91B 0.9800 .
C91 H91C 0.9800 .
C92 H92A 0.9800 .
C92 H92B 0.9800 .
C92 H92C 0.9800 .
C93 C98 1.34(2) .
C93 C94 1.48(3) .
C93 C99 1.56(3) .
C94 C95 1.28(2) .
C94 H94 0.9500 .
C95 C96 1.351(14) .
C95 H95 0.9500 .
C96 C97 1.330(11) .
C96 C100 1.505(12) .
C97 C98 1.462(14) .
C97 H97 0.9500 .
C98 H98 0.9500 .
C99 H99A 0.9800 .
C99 H99B 0.9800 .
C99 H99C 0.9800 .
C100 H10A 0.9800 .
C100 H10B 0.9800 .
C100 H10C 0.9800 .
C101 C106 1.20(3) .
C101 C107 1.53(3) .
C101 C102 1.57(3) .
C102 C103 1.321(18) .
C102 H102 0.9500 .
C103 C104 1.415(18) .
C103 H103 0.9500 .
C104 C105 1.35(2) .
C104 C108 1.48(2) .
C105 C106 1.21(2) .
C105 H105 0.9500 .
C106 H106 0.9500 .
C107 H10D 0.9800 .
C107 H10E 0.9800 .
C107 H10F 0.9800 .
C108 H10G 0.9800 .
C108 H10H 0.9800 .
C108 H10I 0.9800 .
